data_4332775
loop_
_publ_author_name
'Hayoun, Rebecca'
'Zhong, Diane K.'
'Rheingold, Arnold L.'
'Doerrer, Linda H.'

_publ_section_title
;
 Gold(III) and Platinum(II) Polypyridyl Double Salts and a General
 Metathesis Route to Metallophilic Interactions
;
_journal_issue 16
_journal_name_full 'Inorganic Chemistry'
_journal_page_first 6120
_journal_page_last 6122
_journal_paper_doi 10.1021/ic060830z
_journal_volume 45
_journal_year 2006
_chemical_formula_moiety 'C10 H8 Au Br2 N2, Au Br4'
_chemical_formula_sum 'C10 H8 Au2 Br6 N2'
_chemical_formula_weight 1029.58
_chemical_name_systematic
; 
 ? 
;
_space_group_IT_number 15
_symmetry_cell_setting monoclinic
_symmetry_space_group_name_Hall '-C 2yc'
_symmetry_space_group_name_H-M 'C 1 2/c 1'
_atom_sites_solution_hydrogens geom
_atom_sites_solution_primary direct
_atom_sites_solution_secondary difmap
_audit_creation_method SHELXL-97
_cell_angle_alpha 90.00
_cell_angle_beta 103.684(2)
_cell_angle_gamma 90.00
_cell_formula_units_Z 4
_cell_length_a 8.3598(11)
_cell_length_b 13.8601(18)
_cell_length_c 15.791(2)
_cell_measurement_reflns_used 5819
_cell_measurement_temperature 100(2)
_cell_measurement_theta_max 27.53
_cell_measurement_theta_min 2.66
_cell_volume 1777.7(4)
_computing_cell_refinement 'Bruker SMART'
_computing_data_collection 'Bruker SMART'
_computing_data_reduction 'Bruker SAINT'
_computing_molecular_graphics 'Bruker SHELXTL'
_computing_publication_material 'Bruker SHELXTL'
_computing_structure_refinement 'SHELXL-97 (Sheldrick, 1997)'
_computing_structure_solution 'SHELXS-97 (Sheldrick, 1990)'
_diffrn_ambient_temperature 100(2)
_diffrn_measured_fraction_theta_full 0.978
_diffrn_measured_fraction_theta_max 0.978
_diffrn_measurement_device_type 'CCD area detector'
_diffrn_measurement_method 'phi and omega scans'
_diffrn_radiation_monochromator graphite
_diffrn_radiation_source 'fine-focus sealed tube'
_diffrn_radiation_type MoK\a
_diffrn_radiation_wavelength 0.71073
_diffrn_reflns_av_R_equivalents 0.0511
_diffrn_reflns_av_sigmaI/netI 0.0444
_diffrn_reflns_limit_h_max 10
_diffrn_reflns_limit_h_min -10
_diffrn_reflns_limit_k_max 18
_diffrn_reflns_limit_k_min -17
_diffrn_reflns_limit_l_max 20
_diffrn_reflns_limit_l_min -20
_diffrn_reflns_number 7409
_diffrn_reflns_theta_full 27.53
_diffrn_reflns_theta_max 27.53
_diffrn_reflns_theta_min 2.66
_exptl_absorpt_coefficient_mu 29.961
_exptl_absorpt_correction_T_max 0.1536
_exptl_absorpt_correction_T_min 0.0938
_exptl_absorpt_correction_type multi-scan
_exptl_absorpt_process_details sadabs
_exptl_crystal_colour red-orange
_exptl_crystal_density_diffrn 3.847
_exptl_crystal_density_meas ?
_exptl_crystal_density_method 'not measured'
_exptl_crystal_description block
_exptl_crystal_F_000 1800
_exptl_crystal_size_max 0.15
_exptl_crystal_size_mid 0.10
_exptl_crystal_size_min 0.10
_refine_diff_density_max 1.988
_refine_diff_density_min -1.852
_refine_diff_density_rms 0.315
_refine_ls_extinction_method none
_refine_ls_goodness_of_fit_ref 1.175
_refine_ls_hydrogen_treatment constr
_refine_ls_matrix_type full
_refine_ls_number_parameters 93
_refine_ls_number_reflns 2017
_refine_ls_number_restraints 0
_refine_ls_restrained_S_all 1.175
_refine_ls_R_factor_all 0.0279
_refine_ls_R_factor_gt 0.0262
_refine_ls_shift/su_max 0.001
_refine_ls_shift/su_mean 0.000
_refine_ls_structure_factor_coef Fsqd
_refine_ls_weighting_details 'calc w=1/[\s^2^(Fo^2^)+(0.0202P)^2^+12.7185P] where P=(Fo^2^+2Fc^2^)/3'
_refine_ls_weighting_scheme calc
_refine_ls_wR_factor_gt 0.0679
_refine_ls_wR_factor_ref 0.0685
_reflns_number_gt 1921
_reflns_number_total 2017
_reflns_threshold_expression >2sigma(I)
_cod_data_source_file ic060830zsup1.cif
_cod_data_source_block lhd22
_cod_depositor_comments
;
The following automatic conversions were performed:

'_symmetry_cell_setting' value 'Monoclinic' changed to 'monoclinic'
according to /home/saulius/struct/CIF-dictionaries/cif_core.dic
dictionary named 'cif_core.dic' version 2.4.2 from 2011-04-26.

Automatic conversion script
Id: cif_fix_values 1891 2012-01-12 08:04:46Z andrius 

The following automatic conversions were performed:

'_exptl_crystal_density_meas' value 'not measured' was changed to '?'
- the value is perceived as not measured.

Automatic conversion script
Id: cif_fix_values 3008 2015-01-20 13:52:24Z robertas 
;
_cod_original_sg_symbol_H-M C2/c
_cod_database_code 4332775

loop_
_symmetry_equiv_pos_as_xyz
'x, y, z'
'-x, y, -z+1/2'
'x+1/2, y+1/2, z'
'-x+1/2, y+1/2, -z+1/2'
'-x, -y, -z'
'x, -y, z-1/2'
'-x+1/2, -y+1/2, -z'
'x+1/2, -y+1/2, z-1/2'

loop_
_atom_site_label
_atom_site_type_symbol
_atom_site_fract_x
_atom_site_fract_y
_atom_site_fract_z
_atom_site_U_iso_or_equiv
_atom_site_adp_type
_atom_site_occupancy
_atom_site_symmetry_multiplicity
_atom_site_calc_flag
_atom_site_refinement_flags
Au1 Au 0.5000 0.82877(2) 0.7500 0.00642(10) Uani 1 2 d S
Au2 Au 0.7500 0.7500 0.5000 0.00448(10) Uani 1 2 d S
Br1 Br 0.65387(8) 0.95305(4) 0.83837(4) 0.01212(15) Uani 1 1 d .
Br2 Br 0.58205(7) 0.61325(4) 0.51922(4) 0.01007(14) Uani 1 1 d .
Br3 Br 0.82819(8) 0.77263(5) 0.65654(4) 0.01195(14) Uani 1 1 d .
N1 N 0.3723(6) 0.7148(4) 0.6806(3) 0.0076(10) Uani 1 1 d .
C1 C 0.4303(8) 0.6260(4) 0.7125(4) 0.0113(12) Uani 1 1 d .
C2 C 0.3538(8) 0.5440(5) 0.6744(4) 0.0151(13) Uani 1 1 d .
H2A H 0.3916 0.4823 0.6967 0.018 Uiso 1 1 calc R
C3 C 0.2214(8) 0.5517(5) 0.6034(5) 0.0214(16) Uani 1 1 d .
H3A H 0.1693 0.4952 0.5759 0.026 Uiso 1 1 calc R
C4 C 0.1649(8) 0.6414(5) 0.5723(5) 0.0165(14) Uani 1 1 d .
H4A H 0.0736 0.6474 0.5237 0.020 Uiso 1 1 calc R
C5 C 0.2444(8) 0.7231(5) 0.6137(4) 0.0139(13) Uani 1 1 d .
H5A H 0.2059 0.7854 0.5934 0.017 Uiso 1 1 calc R

loop_
_atom_site_aniso_label
_atom_site_aniso_U_11
_atom_site_aniso_U_22
_atom_site_aniso_U_33
_atom_site_aniso_U_23
_atom_site_aniso_U_13
_atom_site_aniso_U_12
Au1 0.00554(17) 0.00696(17) 0.00771(16) 0.000 0.00346(12) 0.000
Au2 0.00157(16) 0.00631(17) 0.00653(17) 0.00030(10) 0.00290(12) -0.00033(10)
Br1 0.0121(3) 0.0107(3) 0.0130(3) -0.0020(2) 0.0020(2) -0.0028(2)
Br2 0.0076(3) 0.0102(3) 0.0140(3) 0.0004(2) 0.0058(2) -0.0044(2)
Br3 0.0127(3) 0.0167(3) 0.0072(3) -0.0013(2) 0.0039(2) -0.0036(2)
N1 0.006(2) 0.007(2) 0.011(2) -0.0016(18) 0.005(2) 0.0000(19)
C1 0.017(3) 0.006(3) 0.016(3) 0.000(2) 0.014(3) 0.000(2)
C2 0.018(3) 0.012(3) 0.020(3) 0.000(2) 0.015(3) 0.000(3)
C3 0.012(3) 0.030(4) 0.028(4) -0.016(3) 0.016(3) -0.012(3)
C4 0.006(3) 0.023(3) 0.023(3) -0.014(3) 0.008(3) -0.006(3)
C5 0.009(3) 0.019(3) 0.015(3) -0.009(3) 0.007(3) -0.001(3)

loop_
_atom_type_symbol
_atom_type_description
_atom_type_scat_dispersion_real
_atom_type_scat_dispersion_imag
_atom_type_scat_source
C C 0.0033 0.0016 'International Tables Vol C Tables 4.2.6.8 and 6.1.1.4'
H H 0.0000 0.0000 'International Tables Vol C Tables 4.2.6.8 and 6.1.1.4'
N N 0.0061 0.0033 'International Tables Vol C Tables 4.2.6.8 and 6.1.1.4'
Br Br -0.2901 2.4595 'International Tables Vol C Tables 4.2.6.8 and 6.1.1.4'
Au Au -2.0133 8.8022 'International Tables Vol C Tables 4.2.6.8 and 6.1.1.4'

loop_
_geom_angle_atom_site_label_1
_geom_angle_atom_site_label_2
_geom_angle_atom_site_label_3
_geom_angle
_geom_angle_site_symmetry_1
_geom_angle_site_symmetry_3
N1 Au1 N1 80.5(3) 2_656 .
N1 Au1 Br1 95.85(14) 2_656 .
N1 Au1 Br1 176.07(14) . .
N1 Au1 Br1 176.07(14) 2_656 2_656
N1 Au1 Br1 95.85(14) . 2_656
Br1 Au1 Br1 87.85(3) . 2_656
Br2 Au2 Br2 179.999(16) . 7_666
Br2 Au2 Br3 90.12(2) . 7_666
Br2 Au2 Br3 89.88(2) 7_666 7_666
Br2 Au2 Br3 89.88(2) . .
Br2 Au2 Br3 90.12(2) 7_666 .
Br3 Au2 Br3 180.0 7_666 .
C5 N1 C1 121.4(5) . .
C5 N1 Au1 125.3(4) . .
C1 N1 Au1 113.3(4) . .
C2 C1 N1 119.6(6) . .
C2 C1 C1 124.0(4) . 2_656
N1 C1 C1 116.4(3) . 2_656
C1 C2 C3 119.6(6) . .
C1 C2 H2A 120.2 . .
C3 C2 H2A 120.2 . .
C4 C3 C2 120.0(6) . .
C4 C3 H3A 120.0 . .
C2 C3 H3A 120.0 . .
C3 C4 C5 118.7(6) . .
C3 C4 H4A 120.7 . .
C5 C4 H4A 120.7 . .
N1 C5 C4 120.7(6) . .
N1 C5 H5A 119.6 . .
C4 C5 H5A 119.6 . .

loop_
_geom_bond_atom_site_label_1
_geom_bond_atom_site_label_2
_geom_bond_distance
_geom_bond_site_symmetry_2
Au1 N1 2.069(5) 2_656
Au1 N1 2.069(5) .
Au1 Br1 2.3916(7) .
Au1 Br1 2.3916(6) 2_656
Au2 Br2 2.4202(6) .
Au2 Br2 2.4202(6) 7_666
Au2 Br3 2.4232(7) 7_666
Au2 Br3 2.4232(7) .
N1 C5 1.318(9) .
N1 C1 1.374(7) .
C1 C2 1.372(9) .
C1 C1 1.451(14) 2_656
C2 C3 1.380(10) .
C2 H2A 0.9500 .
C3 C4 1.378(11) .
C3 H3A 0.9500 .
C4 C5 1.395(9) .
C4 H4A 0.9500 .
C5 H5A 0.9500 .
